data_4500691
loop_
_publ_author_name
'Niu, Jingyang'
'Zhang, Shaowei'
'Chen, Huanni'
'Zhao, Junwei'
'Ma, Pengtao'
'Wang, Jingping'

_publ_section_title
;
 1-D, 2-D, and 3-D Organic--Inorganic Hybrids Assembled from Keggin-type
 Polyoxometalates and 3d-4f Heterometals
;
_journal_issue 9
_journal_name_full 'Crystal Growth &amp; Design'
_journal_page_first 3769
_journal_paper_doi 10.1021/cg2001249
_journal_volume 11
_journal_year 2011
_chemical_formula_sum 'C26 H80 Ce Cu3.5 N18 O80 P2 W22'
_chemical_formula_weight 6393.95
_chemical_name_systematic
;

 ?

;
_space_group_IT_number 2
_symmetry_cell_setting triclinic
_symmetry_space_group_name_Hall '-P 1'
_symmetry_space_group_name_H-M 'P -1'
_atom_sites_solution_hydrogens geom
_atom_sites_solution_primary direct
_atom_sites_solution_secondary difmap
_audit_creation_method SHELXL-97
_cell_angle_alpha 95.816(11)
_cell_angle_beta 93.135(11)
_cell_angle_gamma 96.147(12)
_cell_formula_units_Z 2
_cell_length_a 12.923(8)
_cell_length_b 19.427(13)
_cell_length_c 21.115(14)
_cell_measurement_reflns_used 4687
_cell_measurement_temperature 296(2)
_cell_measurement_theta_max 27.78
_cell_measurement_theta_min 2.31
_cell_volume 5232(6)
_computing_cell_refinement 'Bruker SMART'
_computing_data_collection 'Bruker SMART'
_computing_data_reduction 'Bruker SAINT'
_computing_molecular_graphics 'Bruker SHELXTL'
_computing_publication_material 'Bruker SHELXTL'
_computing_structure_refinement 'SHELXL-97 (Sheldrick, 1997)'
_computing_structure_solution 'SHELXS-97 (Sheldrick, 1990)'
_diffrn_ambient_temperature 296(2)
_diffrn_measured_fraction_theta_full 0.977
_diffrn_measured_fraction_theta_max 0.977
_diffrn_measurement_device_type 'CCD area detector'
_diffrn_measurement_method 'phi and omega scans'
_diffrn_radiation_monochromator graphite
_diffrn_radiation_source 'fine-focus sealed tube'
_diffrn_radiation_type MoK\a
_diffrn_radiation_wavelength 0.71073
_diffrn_reflns_av_R_equivalents 0.0787
_diffrn_reflns_av_sigmaI/netI 0.1828
_diffrn_reflns_limit_h_max 15
_diffrn_reflns_limit_h_min -14
_diffrn_reflns_limit_k_max 17
_diffrn_reflns_limit_k_min -23
_diffrn_reflns_limit_l_max 24
_diffrn_reflns_limit_l_min -25
_diffrn_reflns_number 25472
_diffrn_reflns_theta_full 25.00
_diffrn_reflns_theta_max 25.00
_diffrn_reflns_theta_min 1.51
_exptl_absorpt_coefficient_mu 25.328
_exptl_absorpt_correction_T_max 0.1510
_exptl_absorpt_correction_T_min 0.0612
_exptl_absorpt_correction_type multi-scan
_exptl_absorpt_process_details SADABS
_exptl_crystal_colour purple
_exptl_crystal_density_diffrn 4.056
_exptl_crystal_density_method 'not measured'
_exptl_crystal_description block
_exptl_crystal_F_000 5631
_exptl_crystal_size_max 0.25
_exptl_crystal_size_mid 0.17
_exptl_crystal_size_min 0.12
_refine_diff_density_max 3.705
_refine_diff_density_min -4.574
_refine_diff_density_rms 0.658
_refine_ls_extinction_method none
_refine_ls_goodness_of_fit_ref 1.005
_refine_ls_hydrogen_treatment constr
_refine_ls_matrix_type full
_refine_ls_number_parameters 1339
_refine_ls_number_reflns 18017
_refine_ls_number_restraints 609
_refine_ls_restrained_S_all 0.988
_refine_ls_R_factor_all 0.1637
_refine_ls_R_factor_gt 0.0730
_refine_ls_shift/su_max 0.003
_refine_ls_shift/su_mean 0.000
_refine_ls_structure_factor_coef Fsqd
_refine_ls_weighting_details 'calc w=1/[\s^2^(Fo^2^)+(0.0405P)^2^+0.0000P] where P=(Fo^2^+2Fc^2^)/3'
_refine_ls_weighting_scheme calc
_refine_ls_wR_factor_gt 0.1371
_refine_ls_wR_factor_ref 0.1545
_reflns_number_gt 9454
_reflns_number_total 18017
_reflns_threshold_expression >2sigma(I)
_cod_data_source_file cg2001249_si_001.cif
_cod_data_source_block 1
_cod_depositor_comments
;
The following automatic conversions were performed:

'_symmetry_cell_setting' value 'Triclinic' changed to 'triclinic'
according to /home/saulius/struct/CIF-dictionaries/cif_core.dic
dictionary named 'cif_core.dic' version 2.4.1 from
2010-06-29.

'_exptl_absorpt_correction_type' value 'Multi-scan'
changed to 'multi-scan' according to
/home/saulius/struct/CIF-dictionaries/cif_core.dic dictionary named
'cif_core.dic' version 2.4.1 from 2010-06-29.

Automatic conversion script
Id: cif_fix_values 1715 2011-07-08 13:25:40Z adriana 
;
_cod_original_sg_symbol_H-M P-1
_cod_original_formula_sum 'C26 H80 Ce Cu3.50 N18 O80 P2 W22'
_cod_database_code 4500691

loop_
_symmetry_equiv_pos_as_xyz
'x, y, z'
'-x, -y, -z'

loop_
_atom_site_label
_atom_site_type_symbol
_atom_site_fract_x
_atom_site_fract_y
_atom_site_fract_z
_atom_site_U_iso_or_equiv
_atom_site_adp_type
_atom_site_occupancy
_atom_site_symmetry_multiplicity
_atom_site_calc_flag
_atom_site_refinement_flags
W1 W -0.24393(4) 0.68647(3) 0.74997(2) 0.01282(15) Uani 1 1 d .
W2 W -0.17419(4) 0.67708(3) 0.59766(2) 0.01196(15) Uani 1 1 d .
W3 W -0.09951(4) 0.55724(3) 0.69514(3) 0.01426(15) Uani 1 1 d .
W4 W -0.04418(4) 0.74081(3) 0.88207(2) 0.01449(15) Uani 1 1 d .
W5 W 0.09859(4) 0.61110(3) 0.82878(3) 0.01427(15) Uani 1 1 d .
W6 W 0.20886(4) 0.78541(3) 0.85013(2) 0.01291(15) Uani 1 1 d .
W7 W 0.17642(4) 0.60313(3) 0.66254(3) 0.01386(15) Uani 1 1 d .
W8 W 0.28626(4) 0.77644(3) 0.68713(2) 0.01372(15) Uani 1 1 d .
W9 W 0.10068(4) 0.72172(3) 0.56596(2) 0.01404(15) Uani 1 1 d .
W10 W -0.05421(4) 0.86412(3) 0.62403(2) 0.01284(15) Uani 1 1 d .
W11 W -0.11910(4) 0.87365(3) 0.77657(2) 0.01289(15) Uani 1 1 d .
W12 W 0.12877(4) 1.15828(3) 0.74111(3) 0.01486(15) Uani 1 1 d .
W13 W 0.22091(4) 1.12221(3) 0.88394(2) 0.01529(15) Uani 1 1 d .
W14 W 0.32245(4) 1.32028(3) 0.75561(3) 0.01731(16) Uani 1 1 d .
W15 W 0.41928(4) 1.28196(3) 0.89870(3) 0.01999(17) Uani 1 1 d .
W16 W 0.50688(4) 1.11004(3) 0.91399(3) 0.01773(16) Uani 1 1 d .
W17 W 0.58269(4) 1.30568(3) 0.77931(3) 0.02049(17) Uani 1 1 d .
W18 W 0.67156(4) 1.13137(3) 0.79580(3) 0.01925(16) Uani 1 1 d .
W19 W 0.57220(4) 1.17416(3) 0.63877(3) 0.02016(17) Uani 1 1 d .
W20 W 0.48672(4) 0.98469(3) 0.78512(3) 0.01534(15) Uani 1 1 d .
W21 W 0.38704(4) 1.02751(3) 0.63110(2) 0.01469(15) Uani 1 1 d .
W22 W 0.31280(4) 1.19100(3) 0.61559(2) 0.01719(16) Uani 1 1 d .
Ce1 Ce 0.16752(5) 0.95828(4) 0.75103(3) 0.0143(2) Uani 1 1 d .
P1 P 0.0196(2) 0.73614(16) 0.72239(14) 0.004 Uiso 1 1 d U
P2 P 0.3992(2) 1.15163(16) 0.76672(14) 0.003 Uiso 1 1 d U
Cu1 Cu -0.47036(12) 0.67350(9) 0.85962(8) 0.0247(5) Uani 1 1 d .
Cu2 Cu 0.25229(12) 0.44898(9) 0.54820(8) 0.0224(5) Uani 1 1 d .
Cu3 Cu 0.0000 1.0000 0.5000 0.0348(8) Uani 1 2 d S
Cu4 Cu 0.1158(2) 0.65308(14) 0.12883(15) 0.1106(12) Uani 1 1 d .
O1 O -0.3677(6) 0.6776(4) 0.7776(4) 0.0167(7) Uani 1 1 d U
O2 O -0.2585(6) 0.6560(4) 0.5295(3) 0.0072(6) Uani 1 1 d U
O3 O -0.1344(6) 0.4683(4) 0.6874(4) 0.0168(7) Uani 1 1 d U
O4 O -0.0978(6) 0.7483(4) 0.9525(4) 0.0194(7) Uani 1 1 d U
O5 O 0.1240(7) 0.5423(5) 0.8656(4) 0.0276(7) Uani 1 1 d U
O6 O 0.3117(6) 0.8081(4) 0.9062(4) 0.0187(7) Uani 1 1 d U
O7 O 0.2323(7) 0.5294(4) 0.6438(4) 0.0219(7) Uani 1 1 d U
O8 O 0.4189(7) 0.7983(5) 0.6828(4) 0.0339(7) Uani 1 1 d U
O9 O 0.1113(6) 0.7205(4) 0.4852(4) 0.0172(7) Uani 1 1 d U
O10 O -0.1086(6) 0.9018(4) 0.5601(4) 0.021(3) Uani 1 1 d .
O11 O -0.2155(6) 0.9158(4) 0.8099(4) 0.0212(7) Uani 1 1 d U
O12 O 0.0504(6) 0.9281(4) 0.6537(4) 0.0196(7) Uani 1 1 d U
O13 O 0.0933(6) 0.7808(4) 0.9059(4) 0.0161(7) Uani 1 1 d U
O14 O 0.2378(6) 0.7627(4) 0.6003(4) 0.0126(6) Uani 1 1 d U
O15 O -0.0135(6) 0.9364(5) 0.7867(4) 0.030(3) Uani 1 1 d .
O16 O -0.0243(7) 0.5705(4) 0.7762(4) 0.022(3) Uani 1 1 d .
O17 O -0.2174(6) 0.7784(4) 0.7517(4) 0.0205(7) Uani 1 1 d U
O18 O 0.0425(7) 0.8036(5) 0.5862(4) 0.0277(7) Uani 1 1 d U
O19 O 0.2351(6) 0.8545(4) 0.6986(4) 0.0135(6) Uani 1 1 d U
O20 O 0.0281(7) 0.5664(4) 0.6581(4) 0.023(3) Uani 1 1 d .
O21 O -0.1606(6) 0.6943(4) 0.8284(4) 0.0165(7) Uani 1 1 d U
O22 O -0.0401(6) 0.6727(4) 0.5665(4) 0.0153(6) Uani 1 1 d U
O23 O 0.1423(6) 0.6319(4) 0.5790(4) 0.0113(6) Uani 1 1 d U
O24 O -0.1498(6) 0.7712(4) 0.6082(4) 0.0125(6) Uani 1 1 d U
O25 O -0.2737(6) 0.6796(4) 0.6592(4) 0.0121(6) Uani 1 1 d U
O26 O 0.1983(6) 0.6840(4) 0.8611(3) 0.0079(6) Uani 1 1 d U
O27 O -0.1441(6) 0.8852(4) 0.6882(3) 0.0093(6) Uani 1 1 d U
O28 O 0.1814(6) 0.8660(4) 0.8287(4) 0.0120(6) Uani 1 1 d U
O29 O 0.0030(6) 0.6519(4) 0.8849(4) 0.0188(7) Uani 1 1 d U
O30 O 0.2741(6) 0.7633(4) 0.7754(4) 0.0127(6) Uani 1 1 d U
O31 O -0.2141(6) 0.5899(4) 0.7384(4) 0.0145(6) Uani 1 1 d U
O32 O 0.2870(6) 0.6705(4) 0.6748(3) 0.0100(6) Uani 1 1 d U
O33 O 0.1695(6) 0.6010(4) 0.7526(3) 0.0072(6) Uani 1 1 d U
O34 O -0.1657(6) 0.5841(4) 0.6173(4) 0.0104(6) Uani 1 1 d U
O35 O -0.0766(6) 0.8216(4) 0.8466(4) 0.0197(7) Uani 1 1 d U
O36 O -0.0799(5) 0.6858(4) 0.7028(3) 0.0034(17) Uiso 1 1 d .
O37 O 0.0546(6) 0.7252(4) 0.7898(3) 0.0064(3) Uani 1 1 d U
O38 O 0.1037(5) 0.7179(4) 0.6799(3) 0.0045(4) Uiso 1 1 d U
O39 O -0.0067(6) 0.8132(4) 0.7185(3) 0.0090(6) Uani 1 1 d U
O40 O 0.0091(7) 1.1856(5) 0.7216(4) 0.0245(7) Uani 1 1 d U
O41 O 0.1621(6) 1.1272(4) 0.9552(4) 0.0140(6) Uani 1 1 d U
O42 O 0.2675(7) 1.3906(5) 0.7368(4) 0.0299(7) Uani 1 1 d U
O43 O 0.4216(8) 1.3315(6) 0.9696(4) 0.048(4) Uani 1 1 d .
O44 O 0.5337(7) 1.0997(5) 0.9923(4) 0.0328(7) Uani 1 1 d U
O45 O 0.6872(7) 1.3683(5) 0.7791(4) 0.0252(7) Uani 1 1 d U
O46 O 0.8025(7) 1.1384(5) 0.8035(4) 0.0240(7) Uani 1 1 d U
O47 O 0.6668(7) 1.1915(4) 0.5899(4) 0.0214(7) Uani 1 1 d U
O48 O 0.5204(6) 0.9033(4) 0.7821(4) 0.0178(5) Uani 1 1 d U
O49 O 0.2528(7) 1.2199(5) 0.5505(4) 0.037(3) Uani 1 1 d .
O50 O 0.3888(7) 0.9611(4) 0.5696(4) 0.0222(7) Uani 1 1 d U
O51 O 0.5069(6) 1.0178(5) 0.8768(4) 0.027(3) Uani 1 1 d .
O52 O 0.2741(7) 1.0096(4) 0.6707(4) 0.0240(7) Uani 1 1 d U
O53 O 0.4699(7) 1.3552(5) 0.7523(4) 0.034(3) Uani 1 1 d .
O54 O 0.5205(7) 1.0845(5) 0.6055(4) 0.0239(7) Uani 1 1 d U
O55 O 0.6460(7) 1.1294(5) 0.8809(4) 0.0244(7) Uani 1 1 d U
O56 O 0.3011(7) 1.2197(4) 0.8995(4) 0.0236(7) Uani 1 1 d U
O57 O 0.5786(7) 1.2573(5) 0.6979(4) 0.0287(7) Uani 1 1 d U
O58 O 0.3578(6) 1.1000(4) 0.9097(4) 0.0150(6) Uani 1 1 d U
O59 O 0.4591(7) 1.2060(5) 0.5947(4) 0.0264(7) Uani 1 1 d U
O60 O 0.3483(7) 1.3396(5) 0.8452(4) 0.0306(7) Uani 1 1 d U
O61 O 0.6333(7) 1.0367(5) 0.7854(4) 0.0262(7) Uani 1 1 d U
O62 O 0.5444(7) 1.3224(5) 0.8635(4) 0.0250(7) Uani 1 1 d U
O63 O 0.2094(6) 1.2552(4) 0.7623(4) 0.0116(6) Uani 1 1 d U
O64 O 0.6451(6) 1.1358(4) 0.7090(4) 0.0164(7) Uani 1 1 d U
O65 O 0.0964(6) 1.0675(4) 0.7293(4) 0.0109(6) Uani 1 1 d U
O66 O 0.3200(7) 1.0977(5) 0.5838(4) 0.0256(7) Uani 1 1 d U
O67 O 0.4952(7) 1.2047(4) 0.9188(4) 0.0216(7) Uani 1 1 d U
O68 O 0.3506(6) 0.9720(4) 0.7905(4) 0.0199(7) Uani 1 1 d U
O69 O 0.1209(6) 1.1635(4) 0.8306(4) 0.0139(6) Uani 1 1 d U
O70 O 0.3349(6) 1.2754(4) 0.6718(4) 0.0138(6) Uani 1 1 d U
O71 O 0.2019(6) 1.1618(4) 0.6634(4) 0.0140(6) Uani 1 1 d U
O72 O 0.1793(6) 1.0338(4) 0.8552(4) 0.0195(7) Uani 1 1 d U
O73 O 0.4786(6) 1.0010(4) 0.6975(3) 0.0082(3) Uani 1 1 d U
O74 O 0.6457(7) 1.2286(4) 0.8054(4) 0.0214(7) Uani 1 1 d U
O75 O 0.2903(5) 1.1266(4) 0.7854(3) 0.0043(5) Uani 1 1 d U
O76 O 0.4229(6) 1.2317(4) 0.7895(4) 0.0117(6) Uani 1 1 d U
O77 O 0.4804(6) 1.1128(4) 0.8032(4) 0.0204(7) Uani 1 1 d U
O78 O 0.4090(6) 1.1411(4) 0.6962(4) 0.0121(6) Uani 1 1 d U
N1 N -0.3417(8) 0.7089(6) 0.9174(5) 0.0286(7) Uani 1 1 d U
H1C H -0.3449 0.6902 0.9546 0.034 Uiso 1 1 calc R
H1D H -0.2841 0.6971 0.8988 0.034 Uiso 1 1 calc R
N2 N -0.4908(8) 0.7777(5) 0.8563(5) 0.0260(7) Uani 1 1 d U
H2C H -0.5083 0.7857 0.8161 0.031 Uiso 1 1 calc R
H2D H -0.5420 0.7894 0.8812 0.031 Uiso 1 1 calc R
N3 N -0.5926(8) 0.6345(6) 0.8047(5) 0.034(4) Uani 1 1 d .
H3C H -0.6490 0.6524 0.8198 0.041 Uiso 1 1 calc R
H3D H -0.5849 0.6475 0.7654 0.041 Uiso 1 1 calc R
N4 N -0.4631(9) 0.5737(6) 0.8771(6) 0.039(3) Uani 1 1 d U
H4C H -0.4035 0.5588 0.8637 0.046 Uiso 1 1 calc R
H4D H -0.4651 0.5700 0.9191 0.046 Uiso 1 1 calc R
N5 N 0.2126(7) 0.3718(5) 0.5969(4) 0.0130(7) Uani 1 1 d U
H5C H 0.2492 0.3362 0.5852 0.016 Uiso 1 1 calc R
H5D H 0.2285 0.3852 0.6387 0.016 Uiso 1 1 calc R
N6 N 0.0917(8) 0.4538(5) 0.5298(5) 0.0180(7) Uani 1 1 d U
H6C H 0.0763 0.4981 0.5349 0.022 Uiso 1 1 calc R
H6D H 0.0700 0.4348 0.4901 0.022 Uiso 1 1 calc R
N7 N 0.3030(8) 0.5311(6) 0.5035(5) 0.0255(7) Uani 1 1 d U
N8 N 0.4034(8) 0.4611(6) 0.5814(5) 0.024(3) Uani 1 1 d .
N9 N 0.1360(9) 0.9626(6) 0.5255(5) 0.0352(7) Uani 1 1 d U
H9B H 0.1881 0.9976 0.5330 0.042 Uiso 1 1 calc R
H9C H 0.1294 0.9411 0.5611 0.042 Uiso 1 1 calc R
N10 N -0.0009(10) 0.9276(7) 0.4263(6) 0.057(5) Uani 1 1 d .
H10B H -0.0663 0.9066 0.4169 0.068 Uiso 1 1 calc R
H10C H 0.0202 0.9477 0.3919 0.068 Uiso 1 1 calc R
N11 N 0.1154(14) 0.7111(9) 0.2092(8) 0.0961(7) Uani 1 1 d U
H11A H 0.1806 0.7316 0.2203 0.115 Uiso 1 1 calc R
H11B H 0.0745 0.7450 0.2038 0.115 Uiso 1 1 calc R
N12 N 0.0384(18) 0.5814(9) 0.1760(10) 0.196(10) Uani 1 1 d .
H12A H -0.0153 0.5588 0.1505 0.235 Uiso 1 1 calc R
H12B H 0.0814 0.5499 0.1859 0.235 Uiso 1 1 calc R
N13 N 0.1908(12) 0.7228(8) 0.0870(7) 0.076(3) Uani 1 1 d U
H13B H 0.1481 0.7542 0.0766 0.092 Uiso 1 1 calc R
H13C H 0.2432 0.7452 0.1137 0.092 Uiso 1 1 calc R
N14 N 0.1261(4) 0.5854(7) 0.0593(3) 0.097 Uiso 1 1 d D
H14B H 0.1364 0.5447 0.0741 0.116 Uiso 1 1 calc R
H14C H 0.0658 0.5790 0.0349 0.116 Uiso 1 1 calc R
N15 N 0.6293(9) 0.8358(6) 0.6619(5) 0.0292(7) Uani 1 1 d U
H15A H 0.5980 0.8744 0.6672 0.044 Uiso 1 1 calc R
H15B H 0.6965 0.8454 0.6748 0.044 Uiso 1 1 calc R
H15C H 0.5993 0.8040 0.6847 0.044 Uiso 1 1 calc R
N16 N 0.5763(9) 0.9105(6) 0.5381(5) 0.0381(7) Uani 1 1 d U
H16A H 0.6211 0.9344 0.5680 0.057 Uiso 1 1 calc R
H16B H 0.5192 0.9320 0.5346 0.057 Uiso 1 1 calc R
H16C H 0.6057 0.9077 0.5009 0.057 Uiso 1 1 calc R
N17 N 0.7939(11) 0.0174(7) 0.9100(6) 0.064(6) Uani 1 1 d .
H17A H 0.7835 0.0593 0.8991 0.095 Uiso 1 1 calc R
H17B H 0.7755 -0.0144 0.8768 0.095 Uiso 1 1 calc R
H17C H 0.8610 0.0169 0.9216 0.095 Uiso 1 1 calc R
N18 N 0.6847(9) 0.0439(6) 1.0718(5) 0.0298(7) Uani 1 1 d U
H18A H 0.6277 0.0647 1.0645 0.045 Uiso 1 1 calc R
H18B H 0.7171 0.0625 1.1088 0.045 Uiso 1 1 calc R
H18C H 0.6667 -0.0014 1.0733 0.045 Uiso 1 1 calc R
C1 C -0.3380(11) 0.7877(7) 0.9289(7) 0.0330(3) Uani 1 1 d U
H1A H -0.3697 0.7993 0.9686 0.040 Uiso 1 1 calc R
H1B H -0.2654 0.8073 0.9345 0.040 Uiso 1 1 calc R
C2 C -0.3878(15) 0.8202(10) 0.8805(9) 0.0765(7) Uani 1 1 d U
H2A H -0.3428 0.8244 0.8454 0.092 Uiso 1 1 calc R
H2B H -0.4005 0.8667 0.8973 0.092 Uiso 1 1 calc R
C3 C -0.6117(19) 0.5567(12) 0.7998(11) 0.118(2) Uani 1 1 d U
H3A H -0.6845 0.5428 0.8059 0.141 Uiso 1 1 calc R
H3B H -0.5971 0.5374 0.7575 0.141 Uiso 1 1 calc R
C4 C -0.5538(19) 0.5320(13) 0.8419(11) 0.120 Uiso 1 1 d U
H4A H -0.5284 0.4911 0.8206 0.145 Uiso 1 1 calc R
H4B H -0.5994 0.5157 0.8735 0.145 Uiso 1 1 calc R
C5 C 0.1020(10) 0.3483(7) 0.5869(6) 0.0250(7) Uani 1 1 d U
H5A H 0.0778 0.3260 0.6232 0.030 Uiso 1 1 calc R
H5B H 0.0890 0.3149 0.5492 0.030 Uiso 1 1 calc R
C6 C 0.0439(12) 0.4127(8) 0.5783(7) 0.0432(7) Uani 1 1 d U
H6A H -0.0287 0.3976 0.5651 0.052 Uiso 1 1 calc R
H6B H 0.0467 0.4416 0.6187 0.052 Uiso 1 1 calc R
C7 C 0.2397(11) 0.5598(7) 0.4610(6) 0.0291(7) Uani 1 1 d U
H7A H 0.1759 0.5360 0.4450 0.035 Uiso 1 1 calc R
C8 C 0.2724(12) 0.6243(7) 0.4427(7) 0.038(5) Uani 1 1 d .
H8A H 0.2341 0.6413 0.4103 0.045 Uiso 1 1 calc R
C9 C 0.3626(14) 0.6649(8) 0.4720(7) 0.053(6) Uani 1 1 d .
H9A H 0.3805 0.7106 0.4635 0.063 Uiso 1 1 calc R
C10 C 0.4256(13) 0.6315(8) 0.5159(7) 0.0461(7) Uani 1 1 d U
H10A H 0.4915 0.6518 0.5319 0.055 Uiso 1 1 calc R
C11 C 0.3849(10) 0.5700(7) 0.5324(6) 0.0236(7) Uani 1 1 d U
C12 C 0.4485(11) 0.5263(7) 0.5765(6) 0.0284(7) Uani 1 1 d U
C13 C 0.5408(11) 0.5517(8) 0.6044(7) 0.0367(7) Uani 1 1 d U
H13A H 0.5718 0.5958 0.5983 0.044 Uiso 1 1 calc R
C14 C 0.5875(11) 0.5110(7) 0.6420(6) 0.0290(7) Uani 1 1 d U
H14A H 0.6501 0.5290 0.6644 0.035 Uiso 1 1 calc R
C15 C 0.5466(11) 0.4426(8) 0.6491(7) 0.0354(7) Uani 1 1 d U
H15D H 0.5798 0.4137 0.6741 0.042 Uiso 1 1 calc R
C16 C 0.4525(12) 0.4226(8) 0.6154(7) 0.0402(7) Uani 1 1 d U
H16D H 0.4220 0.3774 0.6174 0.048 Uiso 1 1 calc R
C17 C 0.1571(13) 0.9141(9) 0.4727(8) 0.0546(7) Uani 1 1 d U
H17D H 0.1929 0.9400 0.4419 0.066 Uiso 1 1 calc R
H17E H 0.2043 0.8831 0.4884 0.066 Uiso 1 1 calc R
C18 C 0.0705(13) 0.8741(8) 0.4417(8) 0.048(6) Uani 1 1 d .
H18D H 0.0384 0.8421 0.4692 0.058 Uiso 1 1 calc R
H18E H 0.0888 0.8479 0.4031 0.058 Uiso 1 1 calc R
C19 C 0.077(2) 0.6714(11) 0.2634(10) 0.132(7) Uani 1 1 d U
H19A H 0.0425 0.7010 0.2932 0.158 Uiso 1 1 calc R
H19B H 0.1348 0.6544 0.2861 0.158 Uiso 1 1 calc R
C20 C 0.001(2) 0.6108(16) 0.2315(14) 0.167(3) Uani 1 1 d U
H20A H -0.0104 0.5757 0.2607 0.200 Uiso 1 1 calc R
H20B H -0.0658 0.6273 0.2214 0.200 Uiso 1 1 calc R
C21 C 0.238(2) 0.6892(12) 0.0235(11) 0.1176(7) Uani 1 1 d U
H21A H 0.2061 0.7060 -0.0139 0.141 Uiso 1 1 calc R
H21B H 0.3125 0.7022 0.0249 0.141 Uiso 1 1 calc R
C22 C 0.2125(5) 0.6066(9) 0.0202(4) 0.182 Uiso 1 1 d D
H22A H 0.1946 0.5877 -0.0238 0.219 Uiso 1 1 calc R
H22B H 0.2745 0.5871 0.0347 0.219 Uiso 1 1 calc R
C23 C 0.6196(12) 0.8090(8) 0.5954(7) 0.0397(7) Uani 1 1 d U
H23A H 0.6877 0.8160 0.5784 0.048 Uiso 1 1 calc R
H23B H 0.5991 0.7592 0.5923 0.048 Uiso 1 1 calc R
C24 C 0.5476(12) 0.8388(8) 0.5562(7) 0.0388(7) Uani 1 1 d U
H24A H 0.4832 0.8393 0.5777 0.047 Uiso 1 1 calc R
H24B H 0.5325 0.8078 0.5171 0.047 Uiso 1 1 calc R
C25 C 0.7328(14) 0.0021(9) 0.9616(7) 0.062(6) Uani 1 1 d .
H25A H 0.7444 -0.0436 0.9734 0.074 Uiso 1 1 calc R
H25B H 0.6595 0.0008 0.9482 0.074 Uiso 1 1 calc R
C26 C 0.7584(11) 0.0542(7) 1.0176(6) 0.0315(7) Uani 1 1 d U
H26A H 0.7550 0.1003 1.0044 0.038 Uiso 1 1 calc R
H26B H 0.8294 0.0516 1.0338 0.038 Uiso 1 1 calc R
O1W O 0.6815(7) 0.9847(5) 0.6486(4) 0.032(3) Uani 1 1 d .
O2W O 0.8756(7) 0.0476(5) 0.6911(5) 0.037(3) Uani 1 1 d .

loop_
_atom_site_aniso_label
_atom_site_aniso_U_11
_atom_site_aniso_U_22
_atom_site_aniso_U_33
_atom_site_aniso_U_23
_atom_site_aniso_U_13
_atom_site_aniso_U_12
W1 0.0071(2) 0.0140(3) 0.0163(3) 0.0025(2) 0.0014(2) -0.0049(2)
W2 0.0078(2) 0.0138(3) 0.0123(3) 0.0010(2) -0.0025(2) -0.0061(2)
W3 0.0101(3) 0.0125(3) 0.0184(3) 0.0032(2) -0.0026(2) -0.0062(2)
W4 0.0093(3) 0.0207(3) 0.0130(3) 0.0037(2) 0.0001(2) -0.0020(2)
W5 0.0106(3) 0.0131(3) 0.0182(3) 0.0051(2) -0.0033(2) -0.0043(2)
W6 0.0090(2) 0.0147(3) 0.0133(3) 0.0015(2) -0.0030(2) -0.0045(2)
W7 0.0083(2) 0.0136(3) 0.0179(3) -0.0007(2) -0.0013(2) -0.0030(2)
W8 0.0069(2) 0.0159(3) 0.0163(3) 0.0005(2) -0.0008(2) -0.0063(2)
W9 0.0094(3) 0.0186(3) 0.0123(3) 0.0006(2) 0.0003(2) -0.0056(2)
W10 0.0106(3) 0.0130(3) 0.0132(3) 0.0040(2) -0.0042(2) -0.0062(2)
W11 0.0073(2) 0.0133(3) 0.0169(3) 0.0006(2) -0.0015(2) -0.0022(2)
W12 0.0102(3) 0.0149(3) 0.0185(3) 0.0024(2) -0.0040(2) -0.0009(2)
W13 0.0143(3) 0.0160(3) 0.0138(3) 0.0016(2) -0.0018(2) -0.0052(2)
W14 0.0205(3) 0.0120(3) 0.0184(3) 0.0045(2) -0.0033(3) -0.0035(2)
W15 0.0246(3) 0.0172(3) 0.0151(3) 0.0016(3) -0.0039(3) -0.0090(3)
W16 0.0146(3) 0.0215(3) 0.0152(3) 0.0075(2) -0.0074(2) -0.0074(2)
W17 0.0175(3) 0.0173(3) 0.0246(3) 0.0075(3) -0.0040(3) -0.0100(3)
W18 0.0102(3) 0.0214(3) 0.0254(3) 0.0084(3) -0.0042(3) -0.0048(2)
W19 0.0169(3) 0.0224(3) 0.0211(3) 0.0088(3) 0.0024(3) -0.0050(3)
W20 0.0091(3) 0.0151(3) 0.0209(3) 0.0068(2) -0.0041(2) -0.0047(2)
W21 0.0118(3) 0.0167(3) 0.0153(3) 0.0045(2) 0.0003(2) -0.0022(2)
W22 0.0208(3) 0.0174(3) 0.0132(3) 0.0054(2) -0.0032(2) 0.0000(3)
Ce1 0.0075(3) 0.0169(4) 0.0172(4) 0.0018(3) -0.0037(3) -0.0020(3)
Cu1 0.0137(8) 0.0330(10) 0.0269(9) 0.0085(8) -0.0037(8) -0.0025(8)
Cu2 0.0097(8) 0.0278(10) 0.0277(9) 0.0078(8) -0.0082(8) -0.0064(8)
Cu3 0.0282(14) 0.0497(17) 0.0210(13) 0.0023(13) -0.0109(12) -0.0132(13)
Cu4 0.118(2) 0.0527(16) 0.146(2) 0.0281(17) -0.0650(19) -0.0389(16)
O1 0.0168(10) 0.0167(10) 0.0166(10) 0.0020(8) 0.0015(8) 0.0014(8)
O2 0.0072(10) 0.0077(10) 0.0068(10) 0.0007(8) 0.0006(8) 0.0003(8)
O3 0.0168(10) 0.0173(10) 0.0166(10) 0.0026(8) 0.0006(8) 0.0020(8)
O4 0.0192(10) 0.0189(10) 0.0198(10) 0.0016(8) 0.0014(8) 0.0021(8)
O5 0.0273(10) 0.0272(10) 0.0279(10) 0.0028(8) 0.0014(8) 0.0021(8)
O6 0.0180(10) 0.0189(10) 0.0188(10) 0.0016(8) 0.0004(8) 0.0015(8)
O7 0.0216(10) 0.0219(10) 0.0220(10) 0.0021(8) 0.0014(8) 0.0016(8)
O8 0.0337(10) 0.0339(10) 0.0339(10) 0.0028(8) 0.0021(8) 0.0034(8)
O9 0.0172(10) 0.0178(10) 0.0164(10) 0.0019(8) 0.0009(8) 0.0016(8)
O10 0.009(4) 0.024(5) 0.029(5) 0.001(4) 0.000(4) -0.008(4)
O11 0.0205(10) 0.0216(10) 0.0214(10) 0.0019(8) 0.0009(8) 0.0030(8)
O12 0.0196(10) 0.0191(10) 0.0199(10) 0.0020(8) 0.0012(8) 0.0016(8)
O13 0.0159(10) 0.0163(10) 0.0162(10) 0.0017(8) 0.0003(8) 0.0028(8)
O14 0.0126(10) 0.0129(10) 0.0124(10) 0.0012(8) 0.0020(8) 0.0019(8)
O15 0.010(5) 0.047(6) 0.033(5) 0.028(5) -0.008(4) -0.011(5)
O16 0.039(5) 0.017(5) 0.009(4) -0.006(4) -0.009(4) 0.004(4)
O17 0.0205(10) 0.0212(10) 0.0199(10) 0.0030(8) 0.0008(8) 0.0023(8)
O18 0.0277(10) 0.0275(10) 0.0278(10) 0.0031(8) 0.0016(8) 0.0023(8)
O19 0.0132(10) 0.0137(10) 0.0134(10) 0.0017(8) 0.0001(8) 0.0006(8)
O20 0.028(5) 0.009(5) 0.032(5) 0.002(4) 0.018(4) -0.002(4)
O21 0.0163(10) 0.0164(10) 0.0166(10) 0.0020(8) 0.0005(8) 0.0006(8)
O22 0.0156(10) 0.0149(10) 0.0152(10) 0.0012(8) 0.0020(8) 0.0014(8)
O23 0.0114(10) 0.0112(10) 0.0111(10) 0.0008(8) 0.0006(8) 0.0012(8)
O24 0.0123(10) 0.0127(10) 0.0125(10) 0.0019(8) 0.0012(8) 0.0009(8)
O25 0.0120(10) 0.0118(10) 0.0124(10) 0.0005(8) 0.0006(8) 0.0014(8)
O26 0.0083(10) 0.0083(10) 0.0071(10) 0.0007(8) 0.0001(8) 0.0008(8)
O27 0.0096(10) 0.0088(10) 0.0094(10) 0.0017(8) 0.0002(8) 0.0005(8)
O28 0.0118(10) 0.0119(10) 0.0121(10) 0.0006(8) 0.0016(8) 0.0008(8)
O29 0.0188(10) 0.0195(10) 0.0179(10) 0.0020(8) 0.0006(8) 0.0019(8)
O30 0.0126(10) 0.0132(10) 0.0121(10) 0.0016(8) 0.0001(8) 0.0008(8)
O31 0.0144(10) 0.0147(10) 0.0143(10) 0.0014(8) 0.0004(8) 0.0017(8)
O32 0.0101(10) 0.0096(10) 0.0101(10) 0.0009(8) 0.0006(8) 0.0010(8)
O33 0.0076(10) 0.0067(10) 0.0072(10) 0.0005(8) 0.0005(8) 0.0005(8)
O34 0.0099(10) 0.0106(10) 0.0104(10) 0.0010(8) -0.0001(8) 0.0011(8)
O35 0.0201(10) 0.0192(10) 0.0197(10) 0.0018(8) 0.0018(8) 0.0015(8)
O37 0.0063(5) 0.0065(5) 0.0065(5) 0.0006(4) 0.0001(4) 0.0006(4)
O39 0.0085(10) 0.0095(10) 0.0089(10) 0.0009(8) 0.0007(8) 0.0006(8)
O40 0.0246(10) 0.0243(10) 0.0248(10) 0.0030(8) 0.0013(8) 0.0033(8)
O41 0.0141(10) 0.0135(10) 0.0143(10) 0.0013(8) 0.0008(8) 0.0019(8)
O42 0.0303(10) 0.0294(10) 0.0298(10) 0.0029(8) 0.0024(8) 0.0024(8)
O43 0.044(6) 0.065(7) 0.027(5) 0.008(5) 0.007(5) -0.038(6)
O44 0.0328(10) 0.0331(10) 0.0325(10) 0.0041(8) 0.0017(8) 0.0036(8)
O45 0.0255(10) 0.0245(10) 0.0254(10) 0.0029(8) 0.0013(8) 0.0026(8)
O46 0.0233(10) 0.0242(10) 0.0242(10) 0.0025(8) 0.0008(8) 0.0024(8)
O47 0.0216(10) 0.0214(10) 0.0211(10) 0.0028(8) 0.0009(8) 0.0027(8)
O48 0.0176(7) 0.0179(7) 0.0178(7) 0.0017(6) 0.0009(6) 0.0017(6)
O49 0.022(5) 0.077(8) 0.015(5) 0.022(5) -0.001(4) 0.004(6)
O50 0.0221(10) 0.0220(10) 0.0226(10) 0.0026(8) 0.0020(8) 0.0032(8)
O51 0.005(4) 0.045(6) 0.035(5) 0.026(5) -0.004(4) -0.003(4)
O52 0.0241(10) 0.0240(10) 0.0239(10) 0.0037(8) 0.0013(8) 0.0024(8)
O53 0.014(5) 0.054(7) 0.037(6) 0.008(5) 0.014(5) 0.003(5)
O54 0.0243(10) 0.0237(10) 0.0238(10) 0.0033(8) 0.0023(8) 0.0026(8)
O55 0.0248(10) 0.0242(10) 0.0241(10) 0.0021(8) 0.0018(8) 0.0023(8)
O56 0.0238(10) 0.0231(10) 0.0242(10) 0.0032(8) 0.0019(8) 0.0030(8)
O57 0.0287(10) 0.0292(10) 0.0284(10) 0.0037(8) 0.0028(8) 0.0025(8)
O58 0.0145(10) 0.0153(10) 0.0150(10) 0.0018(8) 0.0002(8) 0.0010(8)
O59 0.0262(10) 0.0269(10) 0.0260(10) 0.0025(8) 0.0017(8) 0.0035(8)
O60 0.0305(10) 0.0308(10) 0.0305(10) 0.0038(8) 0.0011(8) 0.0030(8)
O61 0.0260(10) 0.0266(10) 0.0260(10) 0.0033(8) 0.0012(8) 0.0024(8)
O62 0.0251(10) 0.0246(10) 0.0250(10) 0.0026(8) 0.0017(8) 0.0018(8)
O63 0.0119(10) 0.0110(10) 0.0120(10) 0.0017(8) 0.0010(8) 0.0011(8)
O64 0.0170(10) 0.0160(10) 0.0163(10) 0.0020(8) 0.0007(8) 0.0021(8)
O65 0.0112(10) 0.0107(10) 0.0107(10) 0.0015(8) 0.0008(8) 0.0011(8)
O66 0.0255(10) 0.0260(10) 0.0254(10) 0.0034(8) 0.0017(8) 0.0028(8)
O67 0.0218(10) 0.0216(10) 0.0212(10) 0.0030(8) 0.0007(8) 0.0021(8)
O68 0.0192(10) 0.0206(10) 0.0197(10) 0.0025(8) 0.0009(8) 0.0013(8)
O69 0.0137(10) 0.0138(10) 0.0140(10) 0.0001(8) 0.0008(8) 0.0017(8)
O70 0.0135(10) 0.0139(10) 0.0138(10) 0.0009(8) 0.0009(8) 0.0021(8)
O71 0.0137(10) 0.0146(10) 0.0140(10) 0.0019(8) 0.0001(8) 0.0025(8)
O72 0.0190(10) 0.0197(10) 0.0198(10) 0.0024(8) 0.0022(8) 0.0017(8)
O73 0.0081(5) 0.0082(5) 0.0083(5) 0.0007(4) 0.0005(4) 0.0011(4)
O74 0.0213(10) 0.0213(10) 0.0213(10) 0.0027(8) 0.0015(8) 0.0008(8)
O75 0.0048(8) 0.0046(8) 0.0044(8) 0.0023(8) 0.0031(8) 0.0019(8)
O76 0.0111(10) 0.0116(10) 0.0122(10) 0.0018(8) 0.0006(8) 0.0003(8)
O77 0.0203(10) 0.0208(10) 0.0201(10) 0.0024(8) 0.0014(8) 0.0024(8)
O78 0.0121(10) 0.0121(10) 0.0118(10) 0.0002(8) 0.0001(8) 0.0017(8)
N1 0.0287(10) 0.0288(10) 0.0283(11) 0.0038(8) 0.0017(8) 0.0031(8)
N2 0.0258(10) 0.0259(10) 0.0262(11) 0.0029(8) 0.0017(8) 0.0033(8)
N3 0.018(6) 0.065(9) 0.016(6) -0.014(6) -0.002(5) 0.008(6)
N4 0.039(4) 0.041(4) 0.036(4) 0.009(3) -0.009(4) 0.004(4)
N5 0.0130(10) 0.0123(10) 0.0136(10) 0.0013(8) 0.0010(8) 0.0018(8)
N6 0.0180(10) 0.0179(10) 0.0180(10) 0.0023(8) 0.0007(8) 0.0020(8)
N7 0.0253(10) 0.0256(10) 0.0255(11) 0.0028(8) 0.0012(8) 0.0028(8)
N8 0.011(5) 0.025(7) 0.036(7) 0.007(6) 0.011(5) 0.000(5)
N9 0.0352(10) 0.0354(10) 0.0350(11) 0.0038(8) 0.0018(8) 0.0039(8)
N10 0.038(8) 0.080(11) 0.045(8) 0.012(8) -0.016(7) -0.024(8)
N11 0.0962(10) 0.0959(10) 0.0963(11) 0.0102(8) 0.0067(8) 0.0110(8)
N12 0.23(2) 0.057(11) 0.27(2) 0.086(13) -0.156(17) -0.077(13)
N13 0.077(5) 0.073(5) 0.079(5) 0.011(4) -0.001(4) 0.008(4)
N15 0.0292(10) 0.0291(10) 0.0295(11) 0.0037(8) 0.0020(8) 0.0030(8)
N16 0.0376(10) 0.0383(10) 0.0384(11) 0.0039(8) 0.0025(8) 0.0045(8)
N17 0.092(11) 0.052(9) 0.053(9) 0.019(8) 0.028(9) 0.009(9)
N18 0.0294(10) 0.0296(10) 0.0304(11) 0.0031(8) 0.0018(8) 0.0036(8)
C1 0.0329(5) 0.0330(5) 0.0329(5) 0.0036(4) 0.0020(4) 0.0038(4)
C2 0.0763(10) 0.0765(10) 0.0765(11) 0.0080(8) 0.0052(8) 0.0088(8)
C3 0.115(4) 0.118(4) 0.120(4) 0.013(4) 0.004(4) 0.016(4)
C5 0.0250(10) 0.0249(10) 0.0250(11) 0.0031(8) 0.0016(8) 0.0026(8)
C6 0.0429(10) 0.0433(10) 0.0434(11) 0.0043(8) 0.0028(8) 0.0046(8)
C7 0.0293(10) 0.0290(10) 0.0291(11) 0.0035(8) 0.0018(8) 0.0035(8)
C8 0.049(10) 0.024(9) 0.039(9) 0.014(7) -0.013(8) -0.005(8)
C9 0.078(13) 0.030(9) 0.050(10) 0.030(8) -0.009(10) -0.016(9)
C10 0.0464(10) 0.0458(10) 0.0461(11) 0.0051(8) 0.0028(8) 0.0049(8)
C11 0.0236(10) 0.0234(10) 0.0237(11) 0.0026(8) 0.0015(8) 0.0026(8)
C12 0.0283(10) 0.0284(10) 0.0284(11) 0.0030(8) 0.0016(8) 0.0031(8)
C13 0.0368(10) 0.0367(10) 0.0367(11) 0.0042(8) 0.0027(8) 0.0038(8)
C14 0.0288(10) 0.0291(10) 0.0290(11) 0.0026(8) 0.0014(8) 0.0032(8)
C15 0.0351(10) 0.0356(10) 0.0355(11) 0.0041(8) 0.0025(8) 0.0040(8)
C16 0.0404(10) 0.0403(10) 0.0401(11) 0.0050(8) 0.0026(8) 0.0041(8)
C17 0.0546(10) 0.0548(10) 0.0545(11) 0.0060(8) 0.0039(8) 0.0062(8)
C18 0.069(11) 0.020(9) 0.054(11) -0.015(8) 0.025(9) 0.011(9)
C19 0.236(13) 0.069(9) 0.100(16) -0.014(9) 0.075(11) 0.050(7)
C20 0.166(5) 0.168(5) 0.168(5) 0.020(4) 0.011(4) 0.020(4)
C21 0.1177(10) 0.1177(10) 0.1174(11) 0.0128(8) 0.0078(8) 0.0133(8)
C23 0.0397(10) 0.0397(10) 0.0398(11) 0.0043(8) 0.0023(8) 0.0049(8)
C24 0.0388(10) 0.0389(10) 0.0386(11) 0.0043(8) 0.0026(8) 0.0038(8)
C25 0.069(11) 0.079(13) 0.047(11) 0.012(10) -0.010(10) 0.049(10)
C26 0.0315(10) 0.0316(10) 0.0315(11) 0.0035(8) 0.0018(8) 0.0036(8)
O1W 0.024(5) 0.033(6) 0.044(6) 0.010(5) 0.002(5) 0.016(5)
O2W 0.018(5) 0.031(6) 0.065(7) 0.025(5) 0.010(5) 0.000(5)

loop_
_atom_type_symbol
_atom_type_description
_atom_type_scat_dispersion_real
_atom_type_scat_dispersion_imag
_atom_type_scat_source
C C 0.0033 0.0016 'International Tables Vol C Tables 4.2.6.8 and 6.1.1.4'
H H 0.0000 0.0000 'International Tables Vol C Tables 4.2.6.8 and 6.1.1.4'
N N 0.0061 0.0033 'International Tables Vol C Tables 4.2.6.8 and 6.1.1.4'
O O 0.0106 0.0060 'International Tables Vol C Tables 4.2.6.8 and 6.1.1.4'
P P 0.1023 0.0942 'International Tables Vol C Tables 4.2.6.8 and 6.1.1.4'
Cu Cu 0.3201 1.2651 'International Tables Vol C Tables 4.2.6.8 and 6.1.1.4'
Ce Ce -0.2486 2.6331 'International Tables Vol C Tables 4.2.6.8 and 6.1.1.4'
W W -0.8490 6.8722 'International Tables Vol C Tables 4.2.6.8 and 6.1.1.4'

loop_
_geom_angle_atom_site_label_1
_geom_angle_atom_site_label_2
_geom_angle_atom_site_label_3
_geom_angle
_geom_angle_site_symmetry_1
_geom_angle_site_symmetry_3
O1 W1 O17 101.9(4) . .
O1 W1 O21 100.6(4) . .
O17 W1 O21 87.3(4) . .
O1 W1 O25 102.0(3) . .
O17 W1 O25 89.6(3) . .
O21 W1 O25 157.4(3) . .
O1 W1 O31 101.6(4) . .
O17 W1 O31 156.4(4) . .
O21 W1 O31 86.4(3) . .
O25 W1 O31 87.4(3) . .
O1 W1 O36 172.8(3) . .
O17 W1 O36 83.8(3) . .
O21 W1 O36 83.9(3) . .
O25 W1 O36 73.4(3) . .
O31 W1 O36 72.9(3) . .
O2 W2 O24 106.0(3) . .
O2 W2 O25 98.8(3) . .
O24 W2 O25 90.4(3) . .
O2 W2 O22 103.7(3) . .
O24 W2 O22 89.7(3) . .
O25 W2 O22 156.5(3) . .
O2 W2 O34 96.8(3) . .
O24 W2 O34 157.1(3) . .
O25 W2 O34 85.0(3) . .
O22 W2 O34 85.9(3) . .
O2 W2 O36 167.3(3) . .
O24 W2 O36 83.8(3) . .
O25 W2 O36 72.6(3) . .
O22 W2 O36 84.1(3) . .
O34 W2 O36 73.4(3) . .
O3 W3 O20 103.4(4) . .
O3 W3 O16 100.8(4) . .
O20 W3 O16 88.0(4) . .
O3 W3 O31 101.2(4) . .
O20 W3 O31 155.4(3) . .
O16 W3 O31 86.6(4) . .
O3 W3 O34 102.1(3) . .
O20 W3 O34 88.8(4) . .
O16 W3 O34 157.0(3) . .
O31 W3 O34 86.9(3) . .
O3 W3 O36 170.7(3) . .
O20 W3 O36 84.0(3) . .
O16 W3 O36 84.7(3) . .
O31 W3 O36 71.6(3) . .
O34 W3 O36 72.2(3) . .
O4 W4 O13 100.8(4) . .
O4 W4 O35 102.7(4) . .
O13 W4 O35 91.6(4) . .
O4 W4 O29 99.3(4) . .
O13 W4 O29 88.2(4) . .
O35 W4 O29 157.7(3) . .
O4 W4 O21 100.5(4) . .
O13 W4 O21 158.6(3) . .
O35 W4 O21 85.3(3) . .
O29 W4 O21 86.8(3) . .
O4 W4 O37 171.5(3) . .
O13 W4 O37 72.9(3) . .
O35 W4 O37 83.4(3) . .
O29 W4 O37 75.2(3) . .
O21 W4 O37 85.7(3) . .
O5 W5 O26 106.7(4) . .
O5 W5 O33 103.9(4) . .
O26 W5 O33 89.7(3) . .
O5 W5 O29 101.1(4) . .
O26 W5 O29 87.5(3) . .
O33 W5 O29 154.5(3) . .
O5 W5 O16 99.5(4) . .
O26 W5 O16 153.7(4) . .
O33 W5 O16 85.4(3) . .
O29 W5 O16 85.9(4) . .
O6 W6 O28 102.3(4) . .
O6 W6 O30 103.2(4) . .
O28 W6 O30 93.4(4) . .
O6 W6 O13 99.9(4) . .
O28 W6 O13 91.7(4) . .
O30 W6 O13 154.6(3) . .
O6 W6 O26 94.5(3) . .
O28 W6 O26 162.7(3) . .
O30 W6 O26 86.8(3) . .
O13 W6 O26 81.2(3) . .
O6 W6 O37 163.1(3) . .
O28 W6 O37 92.5(3) . .
O30 W6 O37 83.8(3) . .
O13 W6 O37 71.2(3) . .
O26 W6 O37 70.3(3) . .
O7 W7 O32 103.4(4) . .
O7 W7 O33 100.2(4) . .
O32 W7 O33 91.1(3) . .
O7 W7 O23 102.4(4) . .
O32 W7 O23 90.3(3) . .
O33 W7 O23 156.5(3) . .
O7 W7 O20 101.1(4) . .
O32 W7 O20 155.4(3) . .
O33 W7 O20 84.8(3) . .
O23 W7 O20 84.3(3) . .
O7 W7 O38 173.5(3) . .
O32 W7 O38 73.0(3) . .
O33 W7 O38 85.5(3) . .
O23 W7 O38 72.5(3) . .
O20 W7 O38 82.5(3) . .
O19 W8 O8 105.3(4) . .
O19 W8 O14 92.1(4) . .
O8 W8 O14 102.3(4) . .
O19 W8 O30 90.6(4) . .
O8 W8 O30 103.1(4) . .
O14 W8 O30 152.8(3) . .
O19 W8 O32 157.6(3) . .
O8 W8 O32 97.1(4) . .
O14 W8 O32 82.8(3) . .
O30 W8 O32 84.4(3) . .
O19 W8 O38 87.6(3) . .
O8 W8 O38 166.3(4) . .
O14 W8 O38 72.0(3) . .
O30 W8 O38 81.1(3) . .
O32 W8 O38 70.1(3) . .
O9 W9 O18 102.6(4) . .
O9 W9 O23 100.2(4) . .
O18 W9 O23 156.4(4) . .
O9 W9 O14 102.5(4) . .
O18 W9 O14 92.5(4) . .
O23 W9 O14 88.4(3) . .
O9 W9 O22 99.8(3) . .
O18 W9 O22 87.2(4) . .
O23 W9 O22 83.0(3) . .
O14 W9 O22 157.2(3) . .
O9 W9 O38 173.7(3) . .
O18 W9 O38 82.5(3) . .
O23 W9 O38 75.2(3) . .
O14 W9 O38 73.3(3) . .
O22 W9 O38 84.1(3) . .
O10 W10 O12 102.1(4) . .
O10 W10 O27 101.8(4) . .
O12 W10 O27 96.4(3) . .
O10 W10 O18 105.1(4) . .
O12 W10 O18 91.3(4) . .
O27 W10 O18 149.8(4) . .
O10 W10 O24 95.8(3) . .
O12 W10 O24 161.6(4) . .
O27 W10 O24 84.0(3) . .
O18 W10 O24 79.8(3) . .
O10 W10 O39 170.7(3) . .
O12 W10 O39 82.5(3) . .
O27 W10 O39 69.5(3) . .
O18 W10 O39 82.7(3) . .
O24 W10 O39 80.4(3) . .
O11 W11 O15 102.8(4) . .
O11 W11 O27 101.4(4) . .
O15 W11 O27 93.2(4) . .
O11 W11 O35 100.8(4) . .
O15 W11 O35 96.3(4) . .
O27 W11 O35 153.3(3) . .
O11 W11 O17 93.9(4) . .
O15 W11 O17 163.3(4) . .
O27 W11 O17 83.5(3) . .
O35 W11 O17 80.2(3) . .
O11 W11 O39 171.4(3) . .
O15 W11 O39 82.4(4) . .
O27 W11 O39 71.3(3) . .
O35 W11 O39 85.3(3) . .
O17 W11 O39 81.0(3) . .
O40 W12 O65 100.4(4) . .
O40 W12 O69 98.5(4) . .
O65 W12 O69 94.1(3) . .
O40 W12 O71 104.1(4) . .
O65 W12 O71 94.1(3) . .
O69 W12 O71 154.1(3) . .
O40 W12 O63 96.9(4) . .
O65 W12 O63 162.7(3) . .
O69 W12 O63 83.0(3) . .
O71 W12 O63 81.9(3) . .
O40 W12 O75 170.9(3) . .
O65 W12 O75 82.5(3) . .
O69 W12 O75 72.6(3) . .
O71 W12 O75 84.2(3) . .
O63 W12 O75 80.3(3) . .
O41 W13 O72 99.8(4) . .
O41 W13 O58 101.9(4) . .
O72 W13 O58 91.6(4) . .
O41 W13 O69 100.4(4) . .
O72 W13 O69 96.9(4) . .
O58 W13 O69 154.4(3) . .
O41 W13 O56 95.3(4) . .
O72 W13 O56 163.7(4) . .
O58 W13 O56 79.3(3) . .
O69 W13 O56 86.3(3) . .
O41 W13 O75 173.3(3) . .
O72 W13 O75 84.2(3) . .
O58 W13 O75 83.3(3) . .
O69 W13 O75 73.7(3) . .
O56 W13 O75 81.4(3) . .
O42 W14 O63 103.5(4) . .
O42 W14 O60 102.1(4) . .
O63 W14 O60 93.3(4) . .
O42 W14 O70 99.8(4) . .
O63 W14 O70 87.7(3) . .
O60 W14 O70 157.2(4) . .
O42 W14 O53 99.6(4) . .
O63 W14 O53 156.6(4) . .
O60 W14 O53 84.8(4) . .
O70 W14 O53 85.3(4) . .
O42 W14 O76 171.4(3) . .
O63 W14 O76 84.2(3) . .
O60 W14 O76 73.3(3) . .
O70 W14 O76 84.2(3) . .
O53 W14 O76 73.0(4) . .
O43 W15 O56 103.2(4) . .
O43 W15 O60 99.4(5) . .
O56 W15 O60 92.3(4) . .
O43 W15 O62 101.5(4) . .
O56 W15 O62 155.3(4) . .
O60 W15 O62 84.6(4) . .
O43 W15 O67 103.5(4) . .
O56 W15 O67 85.3(4) . .
O60 W15 O67 156.9(4) . .
O62 W15 O67 88.1(4) . .
O43 W15 O76 169.3(4) . .
O56 W15 O76 84.3(3) . .
O60 W15 O76 72.5(3) . .
O62 W15 O76 71.3(3) . .
O67 W15 O76 84.4(3) . .
O44 W16 O67 101.3(4) . .
O44 W16 O51 100.2(4) . .
O67 W16 O51 158.4(4) . .
O44 W16 O58 100.7(4) . .
O67 W16 O58 84.7(4) . .
O51 W16 O58 91.0(3) . .
O44 W16 O55 103.9(4) . .
O67 W16 O55 88.3(4) . .
O51 W16 O55 86.9(4) . .
O58 W16 O55 155.3(3) . .
O44 W16 O77 173.3(4) . .
O67 W16 O77 84.7(3) . .
O51 W16 O77 73.8(3) . .
O58 W16 O77 82.7(3) . .
O55 W16 O77 73.1(3) . .
O45 W17 O57 103.1(4) . .
O45 W17 O62 101.0(4) . .
O57 W17 O62 155.7(4) . .
O45 W17 O74 102.8(4) . .
O57 W17 O74 84.1(4) . .
O62 W17 O74 87.3(4) . .
O45 W17 O53 101.0(4) . .
O57 W17 O53 90.2(4) . .
O62 W17 O53 88.5(4) . .
O74 W17 O53 156.2(4) . .
O45 W17 O76 170.9(4) . .
O57 W17 O76 84.3(3) . .
O62 W17 O76 72.2(3) . .
O74 W17 O76 83.2(3) . .
O53 W17 O76 73.2(3) . .
O46 W18 O61 103.6(4) . .
O46 W18 O55 98.3(4) . .
O61 W18 O55 87.4(4) . .
O46 W18 O64 102.6(4) . .
O61 W18 O64 90.7(4) . .
O55 W18 O64 158.9(4) . .
O46 W18 O74 101.7(4) . .
O61 W18 O74 154.7(4) . .
O55 W18 O74 87.5(4) . .
O64 W18 O74 85.3(4) . .
O46 W18 O77 169.8(4) . .
O61 W18 O77 72.9(3) . .
O55 W18 O77 72.2(3) . .
O64 W18 O77 87.2(3) . .
O74 W18 O77 82.0(3) . .
O47 W19 O54 100.7(4) . .
O47 W19 O59 100.5(4) . .
O54 W19 O59 88.1(4) . .
O47 W19 O57 104.6(4) . .
O54 W19 O57 154.7(4) . .
O59 W19 O57 87.8(4) . .
O47 W19 O64 103.1(4) . .
O54 W19 O64 89.2(4) . .
O59 W19 O64 156.4(4) . .
O57 W19 O64 84.7(4) . .
O48 W20 O68 102.9(4) . .
O48 W20 O73 102.8(4) . .
O68 W20 O73 94.6(3) . .
O48 W20 O51 102.9(4) . .
O68 W20 O51 90.7(3) . .
O73 W20 O51 151.7(4) . .
O48 W20 O61 98.1(4) . .
O68 W20 O61 158.7(4) . .
O73 W20 O61 83.6(3) . .
O51 W20 O61 81.5(3) . .
O48 W20 O77 165.8(3) . .
O68 W20 O77 89.2(3) . .
O73 W20 O77 83.1(3) . .
O51 W20 O77 69.2(3) . .
O61 W20 O77 69.5(3) . .
O50 W21 O52 107.6(4) . .
O50 W21 O73 103.2(4) . .
O52 W21 O73 94.4(4) . .
O50 W21 O66 100.2(4) . .
O52 W21 O66 90.9(4) . .
O73 W21 O66 153.2(3) . .
O50 W21 O54 94.0(4) . .
O52 W21 O54 158.0(4) . .
O73 W21 O54 84.5(3) . .
O66 W21 O54 80.9(4) . .
O50 W21 O78 163.7(3) . .
O52 W21 O78 86.2(3) . .
O73 W21 O78 83.8(3) . .
O66 W21 O78 70.3(3) . .
O54 W21 O78 71.8(3) . .
O49 W22 O71 103.7(4) . .
O49 W22 O66 100.0(4) . .
O71 W22 O66 89.4(4) . .
O49 W22 O70 100.2(4) . .
O71 W22 O70 88.3(3) . .
O66 W22 O70 159.6(4) . .
O49 W22 O59 100.3(4) . .
O71 W22 O59 156.0(4) . .
O66 W22 O59 85.1(4) . .
O70 W22 O59 88.8(3) . .
O49 W22 O78 172.1(4) . .
O71 W22 O78 81.3(3) . .
O66 W22 O78 73.7(3) . .
O70 W22 O78 86.0(3) . .
O59 W22 O78 74.8(3) . .
O68 Ce1 O52 71.2(3) . .
O68 Ce1 O12 143.1(3) . .
O52 Ce1 O12 78.8(3) . .
O68 Ce1 O19 76.6(3) . .
O52 Ce1 O19 78.6(3) . .
O12 Ce1 O19 76.9(3) . .
O68 Ce1 O65 115.1(3) . .
O52 Ce1 O65 73.1(3) . .
O12 Ce1 O65 74.3(3) . .
O19 Ce1 O65 142.8(3) . .
O68 Ce1 O15 142.1(3) . .
O52 Ce1 O15 144.7(3) . .
O12 Ce1 O15 73.2(3) . .
O19 Ce1 O15 114.5(3) . .
O65 Ce1 O15 78.9(3) . .
O68 Ce1 O72 73.5(3) . .
O52 Ce1 O72 113.0(3) . .
O12 Ce1 O72 139.9(3) . .
O19 Ce1 O72 141.6(3) . .
O65 Ce1 O72 73.3(3) . .
O15 Ce1 O72 78.0(3) . .
O68 Ce1 O28 74.8(3) . .
O52 Ce1 O28 137.5(3) . .
O12 Ce1 O28 118.2(3) . .
O19 Ce1 O28 69.4(3) . .
O65 Ce1 O28 146.4(3) . .
O15 Ce1 O28 76.0(3) . .
O72 Ce1 O28 79.9(3) . .
O38 P1 O37 108.0(4) . .
O38 P1 O36 109.2(4) . .
O37 P1 O36 107.6(4) . .
O38 P1 O39 112.2(4) . .
O37 P1 O39 111.0(4) . .
O36 P1 O39 108.7(4) . .
O78 P2 O75 112.5(4) . .
O78 P2 O77 111.0(5) . .
O75 P2 O77 108.5(5) . .
O78 P2 O76 108.4(5) . .
O75 P2 O76 108.4(4) . .
O77 P2 O76 107.8(4) . .
N3 Cu1 N4 84.0(5) . .
N3 Cu1 N1 177.0(5) . .
N4 Cu1 N1 93.0(5) . .
N3 Cu1 N2 97.2(5) . .
N4 Cu1 N2 170.0(5) . .
N1 Cu1 N2 85.8(4) . .
N3 Cu1 O1 92.9(4) . .
N4 Cu1 O1 99.6(4) . .
N1 Cu1 O1 87.3(4) . .
N2 Cu1 O1 90.2(4) . .
N5 Cu2 N7 175.2(4) . .
N5 Cu2 N8 94.6(4) . .
N7 Cu2 N8 81.1(4) . .
N5 Cu2 N6 86.7(4) . .
N7 Cu2 N6 97.0(4) . .
N8 Cu2 N6 167.3(4) . .
N10 Cu3 N10 180.000(3) 2_576 .
N10 Cu3 N9 97.6(5) 2_576 .
N10 Cu3 N9 82.4(5) . .
N10 Cu3 N9 82.4(5) 2_576 2_576
N10 Cu3 N9 97.6(5) . 2_576
N9 Cu3 N9 180.000(3) . 2_576
N14 Cu4 N13 91.1(6) . .
N14 Cu4 N11 170.0(6) . .
N13 Cu4 N11 94.9(7) . .
N14 Cu4 N12 90.7(7) . .
N13 Cu4 N12 177.9(7) . .
N11 Cu4 N12 83.2(8) . .
W1 O1 Cu1 149.4(4) . .
W10 O12 Ce1 138.4(4) . .
W4 O13 W6 125.9(4) . .
W8 O14 W9 126.6(4) . .
W11 O15 Ce1 140.0(5) . .
W3 O16 W5 148.9(5) . .
W1 O17 W11 151.6(5) . .
W9 O18 W10 157.5(5) . .
W8 O19 Ce1 161.5(4) . .
W3 O20 W7 150.3(5) . .
W1 O21 W4 148.9(5) . .
W2 O22 W9 145.1(4) . .
W9 O23 W7 123.9(4) . .
W2 O24 W10 153.4(5) . .
W2 O25 W1 125.6(4) . .
W5 O26 W6 130.8(4) . .
W10 O27 W11 125.1(4) . .
W6 O28 Ce1 154.2(4) . .
W4 O29 W5 126.2(4) . .
W6 O30 W8 147.3(5) . .
W3 O31 W1 125.4(4) . .
W7 O32 W8 128.5(4) . .
W5 O33 W7 151.9(4) . .
W2 O34 W3 125.8(4) . .
W4 O35 W11 154.0(5) . .
P1 O36 W1 126.7(4) . .
P1 O36 W2 123.6(4) . .
W1 O36 W2 88.4(2) . .
P1 O36 W3 127.7(4) . .
W1 O36 W3 89.7(2) . .
W2 O36 W3 88.5(2) . .
P1 O37 W4 126.1(4) . .
P1 O37 W6 125.5(4) . .
W4 O37 W6 90.0(2) . .
P1 O38 W9 126.4(4) . .
P1 O38 W8 126.1(4) . .
W9 O38 W8 88.1(2) . .
P1 O38 W7 127.5(4) . .
W9 O38 W7 87.7(2) . .
W8 O38 W7 88.3(2) . .
P1 O39 W11 128.8(4) . .
P1 O39 W10 126.7(4) . .
W11 O39 W10 91.7(3) . .
W16 O51 W20 126.5(5) . .
W21 O52 Ce1 155.7(5) . .
W17 O53 W14 123.4(5) . .
W19 O54 W21 126.2(5) . .
W18 O55 W16 125.1(4) . .
W15 O56 W13 152.8(5) . .
W17 O57 W19 153.9(5) . .
W16 O58 W13 155.4(5) . .
W19 O59 W22 125.4(5) . .
W14 O60 W15 124.7(5) . .
W18 O61 W20 128.1(5) . .
W17 O62 W15 126.6(4) . .
W14 O63 W12 152.2(4) . .
W18 O64 W19 150.2(5) . .
W12 O65 Ce1 140.9(4) . .
W22 O66 W21 125.2(4) . .
W16 O67 W15 150.7(5) . .
W20 O68 Ce1 156.2(5) . .
W12 O69 W13 121.0(4) . .
W22 O70 W14 147.1(5) . .
W22 O71 W12 154.1(4) . .
W13 O72 Ce1 137.4(4) . .
W20 O73 W21 143.0(4) . .
W17 O74 W18 152.9(5) . .
P2 O75 W13 131.7(4) . .
P2 O75 W12 125.9(4) . .
W13 O75 W12 90.3(3) . .
P2 O76 W14 125.0(4) . .
P2 O76 W15 124.3(4) . .
W14 O76 W15 89.4(3) . .
P2 O76 W17 126.9(4) . .
W14 O76 W17 90.3(3) . .
W15 O76 W17 89.7(2) . .
P2 O77 W16 127.9(5) . .
P2 O77 W18 125.0(5) . .
W16 O77 W18 89.4(3) . .
P2 O77 W20 123.1(4) . .
W16 O77 W20 90.5(3) . .
W18 O77 W20 89.6(3) . .
P2 O78 W22 127.0(5) . .
P2 O78 W21 125.0(5) . .
W22 O78 W21 90.7(2) . .
C1 N1 Cu1 107.5(8) . .
C1 N1 H1C 110.2 . .
Cu1 N1 H1C 110.2 . .
C1 N1 H1D 110.2 . .
Cu1 N1 H1D 110.2 . .
H1C N1 H1D 108.5 . .
C2 N2 Cu1 107.2(10) . .
C2 N2 H2C 110.3 . .
Cu1 N2 H2C 110.3 . .
C2 N2 H2D 110.3 . .
Cu1 N2 H2D 110.3 . .
H2C N2 H2D 108.5 . .
C3 N3 Cu1 113.7(12) . .
C3 N3 H3C 108.8 . .
Cu1 N3 H3C 108.8 . .
C3 N3 H3D 108.8 . .
Cu1 N3 H3D 108.8 . .
H3C N3 H3D 107.7 . .
C4 N4 Cu1 106.9(12) . .
C4 N4 H4C 110.3 . .
Cu1 N4 H4C 110.3 . .
C4 N4 H4D 110.3 . .
Cu1 N4 H4D 110.3 . .
H4C N4 H4D 108.6 . .
C5 N5 Cu2 111.6(8) . .
C5 N5 H5C 109.3 . .
Cu2 N5 H5C 109.3 . .
C5 N5 H5D 109.3 . .
Cu2 N5 H5D 109.3 . .
H5C N5 H5D 108.0 . .
C6 N6 Cu2 102.9(8) . .
C6 N6 H6C 111.2 . .
Cu2 N6 H6C 111.2 . .
C6 N6 H6D 111.2 . .
Cu2 N6 H6D 111.2 . .
H6C N6 H6D 109.1 . .
C11 N7 C7 118.8(12) . .
C11 N7 Cu2 114.6(9) . .
C7 N7 Cu2 122.6(9) . .
C16 N8 C12 117.9(12) . .
C16 N8 Cu2 129.5(10) . .
C12 N8 Cu2 111.1(9) . .
C17 N9 Cu3 106.5(9) . .
C17 N9 H9B 110.4 . .
Cu3 N9 H9B 110.4 . .
C17 N9 H9C 110.4 . .
Cu3 N9 H9C 110.4 . .
H9B N9 H9C 108.6 . .
C18 N10 Cu3 110.3(9) . .
C18 N10 H10B 109.6 . .
Cu3 N10 H10B 109.6 . .
C18 N10 H10C 109.6 . .
Cu3 N10 H10C 109.6 . .
H10B N10 H10C 108.1 . .
C19 N11 Cu4 113.6(12) . .
C19 N11 H11A 108.8 . .
Cu4 N11 H11A 108.8 . .
C19 N11 H11B 108.8 . .
Cu4 N11 H11B 108.8 . .
H11A N11 H11B 107.7 . .
C20 N12 Cu4 112.0(16) . .
C20 N12 H12A 109.2 . .
Cu4 N12 H12A 109.2 . .
C20 N12 H12B 109.2 . .
Cu4 N12 H12B 109.2 . .
H12A N12 H12B 107.9 . .
C21 N13 Cu4 111.0(12) . .
C21 N13 H13B 109.4 . .
Cu4 N13 H13B 109.4 . .
C21 N13 H13C 109.4 . .
Cu4 N13 H13C 109.4 . .
H13B N13 H13C 108.0 . .
C22 N14 Cu4 111.5(8) . .
C22 N14 H14B 109.3 . .
Cu4 N14 H14B 109.3 . .
C22 N14 H14C 109.3 . .
Cu4 N14 H14C 109.3 . .
H14B N14 H14C 108.0 . .
C23 N15 H15A 109.5 . .
C23 N15 H15B 109.5 . .
H15A N15 H15B 109.5 . .
C23 N15 H15C 109.5 . .
H15A N15 H15C 109.5 . .
H15B N15 H15C 109.5 . .
C24 N16 H16A 109.5 . .
C24 N16 H16B 109.5 . .
H16A N16 H16B 109.5 . .
C24 N16 H16C 109.5 . .
H16A N16 H16C 109.5 . .
H16B N16 H16C 109.5 . .
C25 N17 H17A 109.5 . .
C25 N17 H17B 109.5 . .
H17A N17 H17B 109.5 . .
C25 N17 H17C 109.5 . .
H17A N17 H17C 109.5 . .
H17B N17 H17C 109.5 . .
C26 N18 H18A 109.5 . .
C26 N18 H18B 109.5 . .
H18A N18 H18B 109.5 . .
C26 N18 H18C 109.5 . .
H18A N18 H18C 109.5 . .
H18B N18 H18C 109.5 . .
C2 C1 N1 116.0(12) . .
C2 C1 H1A 108.3 . .
N1 C1 H1A 108.3 . .
C2 C1 H1B 108.3 . .
N1 C1 H1B 108.3 . .
H1A C1 H1B 107.4 . .
C1 C2 N2 110.2(14) . .
C1 C2 H2A 109.6 . .
N2 C2 H2A 109.6 . .
C1 C2 H2B 109.6 . .
N2 C2 H2B 109.6 . .
H2A C2 H2B 108.1 . .
C4 C3 N3 111.4(19) . .
C4 C3 H3A 109.3 . .
N3 C3 H3A 109.3 . .
C4 C3 H3B 109.3 . .
N3 C3 H3B 109.3 . .
H3A C3 H3B 108.0 . .
C3 C4 N4 122(2) . .
C3 C4 H4A 106.7 . .
N4 C4 H4A 106.7 . .
C3 C4 H4B 106.7 . .
N4 C4 H4B 106.7 . .
H4A C4 H4B 106.6 . .
N5 C5 C6 107.9(11) . .
N5 C5 H5A 110.1 . .
C6 C5 H5A 110.1 . .
N5 C5 H5B 110.1 . .
C6 C5 H5B 110.1 . .
H5A C5 H5B 108.4 . .
N6 C6 C5 110.7(12) . .
N6 C6 H6A 109.5 . .
C5 C6 H6A 109.5 . .
N6 C6 H6B 109.5 . .
C5 C6 H6B 109.5 . .
H6A C6 H6B 108.1 . .
C8 C7 N7 119.1(12) . .
C8 C7 H7A 120.5 . .
N7 C7 H7A 120.5 . .
C7 C8 C9 121.4(14) . .
C7 C8 H8A 119.3 . .
C9 C8 H8A 119.3 . .
C8 C9 C10 116.2(14) . .
C8 C9 H9A 121.9 . .
C10 C9 H9A 121.9 . .
C11 C10 C9 117.1(14) . .
C11 C10 H10A 121.5 . .
C9 C10 H10A 121.5 . .
N7 C11 C10 125.6(13) . .
N7 C11 C12 110.5(11) . .
C10 C11 C12 121.8(12) . .
C13 C12 N8 123.3(14) . .
C13 C12 C11 121.6(13) . .
N8 C12 C11 115.1(11) . .
C12 C13 C14 116.9(14) . .
C12 C13 H13A 121.5 . .
C14 C13 H13A 121.5 . .
C13 C14 C15 123.2(13) . .
C13 C14 H14A 118.4 . .
C15 C14 H14A 118.4 . .
C16 C15 C14 113.1(14) . .
C16 C15 H15D 123.4 . .
C14 C15 H15D 123.4 . .
N8 C16 C15 125.4(15) . .
N8 C16 H16D 117.3 . .
C15 C16 H16D 117.3 . .
C18 C17 N9 115.4(14) . .
C18 C17 H17D 108.4 . .
N9 C17 H17D 108.4 . .
C18 C17 H17E 108.4 . .
N9 C17 H17E 108.4 . .
H17D C17 H17E 107.5 . .
C17 C18 N10 103.2(13) . .
C17 C18 H18D 111.1 . .
N10 C18 H18D 111.1 . .
C17 C18 H18E 111.1 . .
N10 C18 H18E 111.1 . .
H18D C18 H18E 109.1 . .
N11 C19 C20 105.3(19) . .
N11 C19 H19A 110.7 . .
C20 C19 H19A 110.7 . .
N11 C19 H19B 110.7 . .
C20 C19 H19B 110.7 . .
H19A C19 H19B 108.8 . .
N12 C20 C19 111(2) . .
N12 C20 H20A 109.4 . .
C19 C20 H20A 109.4 . .
N12 C20 H20B 109.4 . .
C19 C20 H20B 109.4 . .
H20A C20 H20B 108.0 . .
C22 C21 N13 107.7(16) . .
C22 C21 H21A 110.2 . .
N13 C21 H21A 110.2 . .
C22 C21 H21B 110.2 . .
N13 C21 H21B 110.2 . .
H21A C21 H21B 108.5 . .
N14 C22 C21 112.5(14) . .
N14 C22 H22A 109.1 . .
C21 C22 H22A 109.1 . .
N14 C22 H22B 109.1 . .
C21 C22 H22B 109.1 . .
H22A C22 H22B 107.8 . .
C24 C23 N15 116.0(13) . .
C24 C23 H23A 108.3 . .
N15 C23 H23A 108.3 . .
C24 C23 H23B 108.3 . .
N15 C23 H23B 108.3 . .
H23A C23 H23B 107.4 . .
C23 C24 N16 119.1(12) . .
C23 C24 H24A 107.5 . .
N16 C24 H24A 107.5 . .
C23 C24 H24B 107.5 . .
N16 C24 H24B 107.5 . .
H24A C24 H24B 107.0 . .
N17 C25 C26 111.8(14) . .
N17 C25 H25A 109.2 . .
C26 C25 H25A 109.2 . .
N17 C25 H25B 109.2 . .
C26 C25 H25B 109.2 . .
H25A C25 H25B 107.9 . .
C25 C26 N18 113.1(12) . .
C25 C26 H26A 109.0 . .
N18 C26 H26A 109.0 . .
C25 C26 H26B 109.0 . .
N18 C26 H26B 109.0 . .
H26A C26 H26B 107.8 . .

loop_
_geom_bond_atom_site_label_1
_geom_bond_atom_site_label_2
_geom_bond_distance
_geom_bond_site_symmetry_2
W1 O1 1.729(8) .
W1 O17 1.779(9) .
W1 O21 1.908(8) .
W1 O25 1.922(8) .
W1 O31 1.949(8) .
W1 O36 2.392(7) .
W2 O2 1.743(7) .
W2 O24 1.811(8) .
W2 O25 1.878(8) .
W2 O22 1.894(8) .
W2 O34 1.906(8) .
W2 O36 2.454(7) .
W3 O3 1.728(8) .
W3 O20 1.862(9) .
W3 O16 1.901(8) .
W3 O31 1.914(8) .
W3 O34 1.955(8) .
W3 O36 2.472(7) .
W4 O4 1.674(8) .
W4 O13 1.882(8) .
W4 O35 1.883(9) .
W4 O29 1.897(9) .
W4 O21 1.919(8) .
W4 O37 2.399(7) .
W5 O5 1.665(9) .
W5 O26 1.858(7) .
W5 O33 1.898(7) .
W5 O29 1.933(8) .
W5 O16 1.934(8) .
W6 O6 1.720(8) .
W6 O28 1.741(8) .
W6 O30 1.863(8) .
W6 O13 1.951(8) .
W6 O26 1.998(8) .
W6 O37 2.426(7) .
W7 O7 1.693(9) .
W7 O32 1.820(7) .
W7 O33 1.913(7) .
W7 O23 1.945(8) .
W7 O20 1.967(8) .
W7 O38 2.512(8) .
W8 O19 1.718(8) .
W8 O8 1.731(9) .
W8 O14 1.889(8) .
W8 O30 1.919(8) .
W8 O32 2.049(8) .
W8 O38 2.497(7) .
W9 O9 1.716(8) .
W9 O18 1.852(9) .
W9 O23 1.922(8) .
W9 O14 1.933(7) .
W9 O22 1.962(8) .
W9 O38 2.413(7) .
W10 O10 1.749(9) .
W10 O12 1.776(8) .
W10 O27 1.875(8) .
W10 O18 1.953(9) .
W10 O24 2.062(7) .
W10 O39 2.394(8) .
W11 O11 1.708(9) .
W11 O15 1.719(8) .
W11 O27 1.916(8) .
W11 O35 1.961(9) .
W11 O17 2.130(8) .
W11 O39 2.293(8) .
W12 O40 1.731(9) .
W12 O65 1.757(8) .
W12 O69 1.891(8) .
W12 O71 1.941(8) .
W12 O63 2.047(7) .
W12 O75 2.407(7) .
W13 O41 1.721(8) .
W13 O72 1.777(8) .
W13 O58 1.929(8) .
W13 O69 1.956(8) .
W13 O56 2.046(8) .
W13 O75 2.316(7) .
W14 O42 1.677(10) .
W14 O63 1.848(8) .
W14 O60 1.896(9) .
W14 O70 1.915(8) .
W14 O53 1.961(9) .
W14 O76 2.404(8) .
W15 O43 1.693(9) .
W15 O56 1.846(8) .
W15 O60 1.931(10) .
W15 O62 1.940(9) .
W15 O67 1.947(9) .
W15 O76 2.416(8) .
W16 O44 1.706(9) .
W16 O67 1.855(9) .
W16 O51 1.883(9) .
W16 O58 1.911(8) .
W16 O55 1.977(9) .
W16 O77 2.353(8) .
W17 O45 1.719(9) .
W17 O57 1.869(9) .
W17 O62 1.878(9) .
W17 O74 1.893(9) .
W17 O53 1.922(10) .
W17 O76 2.419(8) .
W18 O46 1.681(9) .
W18 O61 1.840(9) .
W18 O55 1.849(9) .
W18 O64 1.858(8) .
W18 O74 1.947(9) .
W18 O77 2.473(9) .
W19 O47 1.671(9) .
W19 O54 1.851(8) .
W19 O59 1.883(9) .
W19 O57 1.930(9) .
W19 O64 1.966(8) .
W20 O48 1.680(9) .
W20 O68 1.762(8) .
W20 O73 1.908(8) .
W20 O51 1.971(9) .
W20 O61 2.048(9) .
W20 O77 2.491(9) .
W21 O50 1.739(8) .
W21 O52 1.742(9) .
W21 O73 1.930(8) .
W21 O66 2.011(9) .
W21 O54 2.075(9) .
W21 O78 2.459(8) .
W22 O49 1.714(9) .
W22 O71 1.870(8) .
W22 O66 1.881(9) .
W22 O70 1.910(8) .
W22 O59 1.962(9) .
W22 O78 2.397(8) .
Ce1 O68 2.442(8) .
Ce1 O52 2.464(9) .
Ce1 O12 2.466(8) .
Ce1 O19 2.467(8) .
Ce1 O65 2.475(8) .
Ce1 O15 2.503(9) .
Ce1 O72 2.506(8) .
Ce1 O28 2.562(8) .
P1 O38 1.495(8) .
P1 O37 1.512(8) .
P1 O36 1.539(7) .
P1 O39 1.580(8) .
P2 O78 1.496(8) .
P2 O75 1.524(8) .
P2 O77 1.569(9) .
P2 O76 1.574(8) .
Cu1 N3 1.944(10) .
Cu1 N4 2.021(12) .
Cu1 N1 2.022(11) .
Cu1 N2 2.077(11) .
Cu1 O1 2.241(8) .
Cu2 N5 1.943(10) .
Cu2 N7 2.003(11) .
Cu2 N8 2.020(10) .
Cu2 N6 2.105(10) .
Cu3 N10 1.988(13) 2_576
Cu3 N10 1.988(13) .
Cu3 N9 2.038(12) .
Cu3 N9 2.038(12) 2_576
Cu4 N14 1.889(10) .
Cu4 N13 1.901(16) .
Cu4 N11 1.941(16) .
Cu4 N12 2.01(2) .
N1 C1 1.519(17) .
N1 H1C 0.9000 .
N1 H1D 0.9000 .
N2 C2 1.52(2) .
N2 H2C 0.9000 .
N2 H2D 0.9000 .
N3 C3 1.50(3) .
N3 H3C 0.9000 .
N3 H3D 0.9000 .
N4 C4 1.47(3) .
N4 H4C 0.9000 .
N4 H4D 0.9000 .
N5 C5 1.449(15) .
N5 H5C 0.9000 .
N5 H5D 0.9000 .
N6 C6 1.482(18) .
N6 H6C 0.9000 .
N6 H6D 0.9000 .
N7 C11 1.315(16) .
N7 C7 1.379(18) .
N8 C16 1.279(19) .
N8 C12 1.353(17) .
N9 C17 1.44(2) .
N9 H9B 0.9000 .
N9 H9C 0.9000 .
N10 C18 1.51(2) .
N10 H10B 0.9000 .
N10 H10C 0.9000 .
N11 C19 1.52(3) .
N11 H11A 0.9000 .
N11 H11B 0.9000 .
N12 C20 1.39(4) .
N12 H12A 0.9000 .
N12 H12B 0.9000 .
N13 C21 1.61(3) .
N13 H13B 0.9000 .
N13 H13C 0.9000 .
N14 C22 1.473(8) .
N14 H14B 0.9000 .
N14 H14C 0.9000 .
N15 C23 1.441(17) .
N15 H15A 0.8900 .
N15 H15B 0.8900 .
N15 H15C 0.8900 .
N16 C24 1.495(18) .
N16 H16A 0.8900 .
N16 H16B 0.8900 .
N16 H16C 0.8900 .
N17 C25 1.42(2) .
N17 H17A 0.8900 .
N17 H17B 0.8900 .
N17 H17C 0.8900 .
N18 C26 1.542(18) .
N18 H18A 0.8900 .
N18 H18B 0.8900 .
N18 H18C 0.8900 .
C1 C2 1.42(2) .
C1 H1A 0.9700 .
C1 H1B 0.9700 .
C2 H2A 0.9700 .
C2 H2B 0.9700 .
C3 C4 1.29(3) .
C3 H3A 0.9700 .
C3 H3B 0.9700 .
C4 H4A 0.9700 .
C4 H4B 0.9700 .
C5 C6 1.55(2) .
C5 H5A 0.9700 .
C5 H5B 0.9700 .
C6 H6A 0.9700 .
C6 H6B 0.9700 .
C7 C8 1.38(2) .
C7 H7A 0.9300 .
C8 C9 1.41(2) .
C8 H8A 0.9300 .
C9 C10 1.45(2) .
C9 H9A 0.9300 .
C10 C11 1.34(2) .
C10 H10A 0.9300 .
C11 C12 1.58(2) .
C12 C13 1.324(19) .
C13 C14 1.34(2) .
C13 H13A 0.9300 .
C14 C15 1.40(2) .
C14 H14A 0.9300 .
C15 C16 1.37(2) .
C15 H15D 0.9300 .
C16 H16D 0.9300 .
C17 C18 1.38(2) .
C17 H17D 0.9700 .
C17 H17E 0.9700 .
C18 H18D 0.9700 .
C18 H18E 0.9700 .
C19 C20 1.53(4) .
C19 H19A 0.9700 .
C19 H19B 0.9700 .
C20 H20A 0.9700 .
C20 H20B 0.9700 .
C21 C22 1.60(3) .
C21 H21A 0.9700 .
C21 H21B 0.9700 .
C22 H22A 0.9700 .
C22 H22B 0.9700 .
C23 C24 1.42(2) .
C23 H23A 0.9700 .
C23 H23B 0.9700 .
C24 H24A 0.9700 .
C24 H24B 0.9700 .
C25 C26 1.48(2) .
C25 H25A 0.9700 .
C25 H25B 0.9700 .
C26 H26A 0.9700 .
C26 H26B 0.9700 .
